data_4112641
loop_
_publ_author_name
'John F. Berry'
'F. Albert Cotton'
'Tongbu Lu'
'Carlos A. Murillo'
'Brian K. Roberts'
'Xiaoping Wang'

_publ_contact_author_address
;  Laboratory for Molecular Structure and Bonding
   Dept. of Chemistry
   Texas A&M University, PO Box  30012
   College Station, TX 77842-3012, USA
;
_publ_contact_author_email cotton@tamu.edu
_publ_contact_author_fax '(979) 845 9351'
_publ_contact_author_name 'F. A. Cotton'
_publ_contact_author_phone '(979) 845 4432'
_publ_section_title
;
 Molecular and Electronic Structures by Design: Tuning Symmetrical and
 Unsymmetrical Linear Trichromium Chains
;
_journal_name_full 'Journal of the American Chemical Society'
_journal_page_first 7082
_journal_page_last 7096
_journal_paper_doi 10.1021/ja049055h
_journal_volume 126
_journal_year 2004
_chemical_formula_moiety Cr3(C14H16N3)4Cl2I3
_chemical_formula_sum 'C56 H64 Cl2 Cr3 I3 N12'
_chemical_formula_weight 1512.79
_chemical_name_common '[Cr3(depa)4Cl2]I3'
_chemical_name_systematic
; 
 ? 
;
_space_group_IT_number 120
_symmetry_cell_setting tetragonal
_symmetry_space_group_name_Hall 'I -4 -2c'
_symmetry_space_group_name_H-M 'I -4 c 2'
_atom_sites_solution_hydrogens geom
_atom_sites_solution_primary direct
_atom_sites_solution_secondary difmap
_audit_creation_method SHELXL-97
_cell_angle_alpha 90.00
_cell_angle_beta 90.00
_cell_angle_gamma 90.00
_cell_formula_units_Z 4
_cell_length_a 17.9292(12)
_cell_length_b 17.9292(12)
_cell_length_c 21.828(3)
_cell_measurement_reflns_used 8530
_cell_measurement_temperature 213(2)
_cell_measurement_theta_max 27.5
_cell_measurement_theta_min 2.5
_cell_volume 7016.7(12)
_computing_cell_refinement SAINT
_computing_data_collection SMART
_computing_data_reduction SAINT
_computing_structure_refinement 'SHELXL-97 (Sheldrick, 1997)'
_computing_structure_solution 'SHELXS-97 (Sheldrick, 1990)'
_diffrn_ambient_temperature 213(2)
_diffrn_measured_fraction_theta_full 0.879
_diffrn_measured_fraction_theta_max 0.879
_diffrn_measurement_device_type 'Bruker SMART 1000 CCD'
_diffrn_measurement_method '\w scans'
_diffrn_radiation_monochromator graphite
_diffrn_radiation_source 'normal-focus sealed tube'
_diffrn_radiation_type MoK\a
_diffrn_radiation_wavelength 0.71073
_diffrn_reflns_av_R_equivalents 0.0590
_diffrn_reflns_av_sigmaI/netI 0.0647
_diffrn_reflns_limit_h_max 19
_diffrn_reflns_limit_h_min -19
_diffrn_reflns_limit_k_max 17
_diffrn_reflns_limit_k_min -19
_diffrn_reflns_limit_l_max 23
_diffrn_reflns_limit_l_min -17
_diffrn_reflns_number 11129
_diffrn_reflns_theta_full 22.46
_diffrn_reflns_theta_max 22.46
_diffrn_reflns_theta_min 10.33
_diffrn_standards_number 0
_exptl_absorpt_coefficient_mu 1.893
_exptl_absorpt_correction_T_max 0.6290
_exptl_absorpt_correction_T_min 0.5332
_exptl_absorpt_correction_type multi-scan
_exptl_crystal_colour 'green black'
_exptl_crystal_density_diffrn 1.432
_exptl_crystal_description block
_exptl_crystal_F_000 2996
_exptl_crystal_size_max 0.38
_exptl_crystal_size_mid 0.28
_exptl_crystal_size_min 0.27
_refine_diff_density_max 1.050
_refine_diff_density_min -0.516
_refine_diff_density_rms 0.103
_refine_ls_abs_structure_details 'Flack H D (1983), Acta Cryst. A39, 876-881'
_refine_ls_abs_structure_Flack 0.28(9)
_refine_ls_extinction_method none
_refine_ls_goodness_of_fit_ref 1.088
_refine_ls_hydrogen_treatment mixed
_refine_ls_matrix_type full
_refine_ls_number_parameters 183
_refine_ls_number_reflns 2026
_refine_ls_number_restraints 16
_refine_ls_restrained_S_all 1.113
_refine_ls_R_factor_all 0.1044
_refine_ls_R_factor_gt 0.0984
_refine_ls_shift/su_max 0.003
_refine_ls_shift/su_mean 0.000
_refine_ls_structure_factor_coef Fsqd
_refine_ls_weighting_details 'calc w=1/[\s^2^(Fo^2^)+(0.1142P)^2^+95.1017P] where P=(Fo^2^+2Fc^2^)/3'
_refine_ls_weighting_scheme calc
_refine_ls_wR_factor_gt 0.2526
_refine_ls_wR_factor_ref 0.2588
_reflns_number_gt 1899
_reflns_number_total 2026
_reflns_threshold_expression >2sigma(I)
_cod_data_source_file ja049055hsi20040409_043050_07.cif
_cod_data_source_block 3
_cod_original_cell_volume 7016.8(11)
_cod_database_code 4112641

loop_
_symmetry_equiv_pos_as_xyz
'x, y, z'
'-x, -y, z'
'y, -x, -z'
'-y, x, -z'
'x, -y, z+1/2'
'-x, y, z+1/2'
'y, x, -z+1/2'
'-y, -x, -z+1/2'
'x+1/2, y+1/2, z+1/2'
'-x+1/2, -y+1/2, z+1/2'
'y+1/2, -x+1/2, -z+1/2'
'-y+1/2, x+1/2, -z+1/2'
'x+1/2, -y+1/2, z+1'
'-x+1/2, y+1/2, z+1'
'y+1/2, x+1/2, -z+1'
'-y+1/2, -x+1/2, -z+1'

loop_
_atom_site_label
_atom_site_type_symbol
_atom_site_fract_x
_atom_site_fract_y
_atom_site_fract_z
_atom_site_U_iso_or_equiv
_atom_site_adp_type
_atom_site_occupancy
_atom_site_symmetry_multiplicity
_atom_site_calc_flag
_atom_site_refinement_flags
_atom_site_disorder_assembly
_atom_site_disorder_group
Cr1 Cr 0.59045(9) 0.09045(9) 0.5000 0.0403(8) Uani 1 2 d S . .
Cr2 Cr 0.5058(3) 0.0058(3) 0.5000 0.0361(12) Uiso 0.50 2 d SP . .
N1 N 0.5100(5) 0.1598(5) 0.4616(5) 0.043(2) Uani 1 1 d . A .
N2 N 0.4201(4) 0.0799(4) 0.5000 0.034(3) Uani 1 2 d S . .
N3 N 0.6179(6) 0.0504(5) 0.4112(5) 0.042(2) Uani 1 1 d . B .
N4 N 0.5000 0.0000 0.4075(5) 0.036(3) Uani 1 2 d S . .
C11 C 0.4342(7) 0.1418(6) 0.4697(6) 0.044(3) Uani 1 1 d . . .
C12 C 0.3791(7) 0.1877(8) 0.4418(6) 0.048(3) Uani 1 1 d . A .
H12A H 0.3284 0.1754 0.4464 0.057 Uiso 1 1 calc R . .
C13 C 0.3987(8) 0.2500(7) 0.4081(6) 0.052(3) Uani 1 1 d D . .
C14 C 0.4740(9) 0.2680(7) 0.4031(6) 0.054(4) Uani 1 1 d . A .
H14A H 0.4884 0.3118 0.3825 0.065 Uiso 1 1 calc R . .
C15 C 0.5271(7) 0.2222(7) 0.4280(7) 0.047(3) Uani 1 1 d . . .
H15A H 0.5776 0.2341 0.4219 0.057 Uiso 1 1 calc R A .
C31 C 0.5670(6) 0.0122(6) 0.3798(5) 0.035(3) Uani 1 1 d . . .
C32 C 0.5859(8) -0.0202(7) 0.3225(6) 0.049(3) Uani 1 1 d . B .
H32A H 0.5498 -0.0472 0.3005 0.058 Uiso 1 1 calc R . .
C33 C 0.6566(7) -0.0125(7) 0.2990(6) 0.046(3) Uani 1 1 d . . .
C34 C 0.7082(7) 0.0271(8) 0.3333(7) 0.055(3) Uani 1 1 d . B .
H34A H 0.7570 0.0333 0.3185 0.066 Uiso 1 1 calc R . .
C35 C 0.6885(8) 0.0572(7) 0.3885(6) 0.048(3) Uani 1 1 d . . .
H35A H 0.7246 0.0832 0.4114 0.058 Uiso 1 1 calc R B .
C131 C 0.345(2) 0.3079(17) 0.3860(19) 0.070 Uiso 0.51(4) 1 d PD A 1
C132 C 0.359(3) 0.389(2) 0.366(2) 0.100 Uiso 0.51(4) 1 d PD A 1
C13A C 0.339(2) 0.292(2) 0.3736(17) 0.070 Uiso 0.49(4) 1 d PD A 2
H13C H 0.3576 0.3404 0.3596 0.084 Uiso 1 1 calc R A 2
H13D H 0.2950 0.2998 0.3994 0.084 Uiso 1 1 calc R A 2
C13' C 0.319(3) 0.239(3) 0.317(2) 0.100 Uiso 0.49(4) 1 d PD A 2
H13H H 0.2806 0.2626 0.2922 0.150 Uiso 1 1 calc R A 2
H13I H 0.3019 0.1915 0.3315 0.150 Uiso 1 1 calc R A 2
H13J H 0.3636 0.2323 0.2917 0.150 Uiso 1 1 calc R A 2
C331 C 0.6774(9) -0.0486(9) 0.2403(8) 0.061(4) Uiso 0.41(4) 1 d P B 1
H33A H 0.7128 -0.0164 0.2187 0.073 Uiso 0.41(4) 1 calc PR B 1
H33B H 0.6327 -0.0531 0.2148 0.073 Uiso 0.41(4) 1 calc PR B 1
C332 C 0.712(4) -0.124(4) 0.248(3) 0.100 Uiso 0.41(4) 1 d P B 1
H33E H 0.7243 -0.1445 0.2078 0.150 Uiso 0.41(4) 1 calc PR B 1
H33F H 0.6764 -0.1574 0.2679 0.150 Uiso 0.41(4) 1 calc PR B 1
H33G H 0.7565 -0.1205 0.2724 0.150 Uiso 0.41(4) 1 calc PR B 1
C33A C 0.6774(9) -0.0486(9) 0.2403(8) 0.061(4) Uiso 0.59(4) 1 d P B 2
H33C H 0.6805 -0.0101 0.2086 0.073 Uiso 0.59(4) 1 calc PR B 2
H33D H 0.6374 -0.0831 0.2286 0.073 Uiso 0.59(4) 1 calc PR B 2
C33' C 0.754(3) -0.093(3) 0.241(2) 0.100 Uiso 0.59(4) 1 d P B 2
H33H H 0.7636 -0.1135 0.2007 0.150 Uiso 0.59(4) 1 calc PR B 2
H33I H 0.7507 -0.1339 0.2705 0.150 Uiso 0.59(4) 1 calc PR B 2
H33J H 0.7941 -0.0601 0.2527 0.150 Uiso 0.59(4) 1 calc PR B 2
Cl1 Cl 0.68336(14) 0.18336(14) 0.5000 0.0538(12) Uani 1 2 d S . .
I1 I 0.5251(3) 0.4366(4) 0.2483(4) 0.118(2) Uani 0.25 1 d PU . .
I2 I 0.4367(2) 0.5198(2) 0.3435(2) 0.0650(11) Uani 0.25 1 d PU . .
I3 I 0.3465(3) 0.5894(4) 0.4345(3) 0.108(2) Uani 0.25 1 d PU . .

loop_
_atom_site_aniso_label
_atom_site_aniso_U_11
_atom_site_aniso_U_22
_atom_site_aniso_U_33
_atom_site_aniso_U_23
_atom_site_aniso_U_13
_atom_site_aniso_U_12
Cr1 0.0363(10) 0.0363(10) 0.0483(15) -0.0022(9) 0.0022(9) -0.0004(10)
N1 0.040(6) 0.041(6) 0.049(6) -0.004(5) 0.001(5) 0.002(4)
N2 0.024(4) 0.024(4) 0.055(7) -0.006(5) -0.006(5) 0.000(4)
N3 0.044(6) 0.037(5) 0.046(5) 0.003(5) 0.013(5) 0.005(5)
N4 0.023(7) 0.046(8) 0.039(6) 0.000 0.000 -0.005(5)
C11 0.044(7) 0.029(6) 0.060(7) 0.007(6) 0.007(6) 0.013(5)
C12 0.035(7) 0.049(7) 0.059(7) 0.007(6) 0.008(6) 0.011(6)
C13 0.068(10) 0.028(6) 0.060(8) 0.010(6) 0.015(6) 0.021(6)
C14 0.076(10) 0.033(6) 0.054(8) 0.016(6) 0.019(7) 0.007(6)
C15 0.029(6) 0.038(6) 0.076(8) 0.000(6) 0.007(6) -0.013(5)
C31 0.033(6) 0.024(5) 0.048(6) 0.007(5) -0.003(5) 0.000(4)
C32 0.061(8) 0.042(7) 0.043(7) 0.002(5) -0.014(6) 0.003(6)
C33 0.034(7) 0.047(7) 0.056(7) 0.007(6) 0.004(6) -0.007(5)
C34 0.034(7) 0.063(8) 0.067(9) 0.012(7) 0.012(6) -0.002(6)
C35 0.045(7) 0.048(7) 0.051(7) -0.008(6) 0.004(6) -0.009(6)
Cl1 0.0462(15) 0.0462(15) 0.069(3) -0.0082(18) 0.0082(18) -0.0168(17)
I1 0.119(5) 0.124(5) 0.111(4) 0.016(5) 0.011(5) 0.023(4)
I2 0.054(2) 0.059(2) 0.082(3) 0.0042(19) -0.0112(19) -0.0004(16)
I3 0.066(3) 0.161(6) 0.096(3) -0.046(4) 0.031(3) -0.058(3)

loop_
_atom_type_symbol
_atom_type_description
_atom_type_scat_dispersion_real
_atom_type_scat_dispersion_imag
_atom_type_scat_source
C C 0.0033 0.0016 'International Tables Vol C Tables 4.2.6.8 and 6.1.1.4'
H H 0.0000 0.0000 'International Tables Vol C Tables 4.2.6.8 and 6.1.1.4'
N N 0.0061 0.0033 'International Tables Vol C Tables 4.2.6.8 and 6.1.1.4'
Cl Cl 0.1484 0.1585 'International Tables Vol C Tables 4.2.6.8 and 6.1.1.4'
Cr Cr 0.3209 0.6236 'International Tables Vol C Tables 4.2.6.8 and 6.1.1.4'
I I -0.4742 1.8119 'International Tables Vol C Tables 4.2.6.8 and 6.1.1.4'

loop_
_geom_angle_atom_site_label_1
_geom_angle_atom_site_label_2
_geom_angle_atom_site_label_3
_geom_angle
_geom_angle_site_symmetry_1
_geom_angle_site_symmetry_3
N1 Cr1 N1 172.2(6) 15_545 .
N1 Cr1 N3 89.7(4) 15_545 .
N1 Cr1 N3 89.7(4) . .
N1 Cr1 N3 89.7(4) 15_545 15_545
N1 Cr1 N3 89.7(4) . 15_545
N3 Cr1 N3 171.4(6) . 15_545
N1 Cr1 Cr2 86.1(3) 15_545 .
N1 Cr1 Cr2 86.1(3) . .
N3 Cr1 Cr2 85.7(3) . .
N3 Cr1 Cr2 85.7(3) 15_545 .
N1 Cr1 Cl1 93.9(3) 15_545 .
N1 Cr1 Cl1 93.9(3) . .
N3 Cr1 Cl1 94.3(3) . .
N3 Cr1 Cl1 94.3(3) 15_545 .
Cr2 Cr1 Cl1 180.0(3) . .
N1 Cr1 Cr2 86.1(3) 15_545 2_655
N1 Cr1 Cr2 86.1(3) . 2_655
N3 Cr1 Cr2 85.7(3) . 2_655
N3 Cr1 Cr2 85.7(3) 15_545 2_655
Cl1 Cr1 Cr2 180.0 . 2_655
Cr2 Cr2 N4 85.8(2) 2_655 .
Cr2 Cr2 N4 85.8(2) 2_655 15_545
N4 Cr2 N4 171.6(5) . 15_545
Cr2 Cr2 N2 85.8(2) 2_655 .
N4 Cr2 N2 89.70(3) . .
N4 Cr2 N2 89.70(3) 15_545 .
Cr2 Cr2 N2 85.8(2) 2_655 2_655
N4 Cr2 N2 89.70(3) . 2_655
N4 Cr2 N2 89.70(3) 15_545 2_655
N2 Cr2 N2 171.7(4) . 2_655
Cr2 Cr2 Cr1 180(3) 2_655 .
N4 Cr2 Cr1 94.2(2) . .
N4 Cr2 Cr1 94.2(2) 15_545 .
N2 Cr2 Cr1 94.2(2) . .
N2 Cr2 Cr1 94.2(2) 2_655 .
N4 Cr2 Cr1 85.8(2) . 2_655
N4 Cr2 Cr1 85.8(2) 15_545 2_655
N2 Cr2 Cr1 85.8(2) . 2_655
N2 Cr2 Cr1 85.8(2) 2_655 2_655
Cr1 Cr2 Cr1 180.0 . 2_655
C15 N1 C11 118.0(10) . .
C15 N1 Cr1 123.2(8) . .
C11 N1 Cr1 118.8(8) . .
C11 N2 C11 125.2(13) . 16
C11 N2 Cr2 120.8(7) . 2_655
C11 N2 Cr2 114.0(7) 16 2_655
C11 N2 Cr2 114.0(7) . .
C11 N2 Cr2 120.8(7) 16 .
C31 N3 C35 119.6(10) . .
C31 N3 Cr1 119.0(8) . .
C35 N3 Cr1 121.1(9) . .
C31 N4 C31 127.4(13) . 2_655
C31 N4 Cr2 119.7(7) . 2_655
C31 N4 Cr2 112.8(6) 2_655 2_655
C31 N4 Cr2 112.8(6) . .
C31 N4 Cr2 119.7(7) 2_655 .
N2 C11 N1 116.2(10) . .
N2 C11 C12 124.7(11) . .
N1 C11 C12 119.0(11) . .
C13 C12 C11 121.2(12) . .
C12 C13 C14 118.4(11) . .
C12 C13 C131 124.9(19) . .
C14 C13 C131 115.7(17) . .
C12 C13 C13A 119(2) . .
C14 C13 C13A 122(2) . .
C15 C14 C13 120.2(11) . .
C14 C15 N1 123.1(11) . .
N3 C31 N4 117.3(10) . .
N3 C31 C32 120.1(11) . .
N4 C31 C32 122.3(11) . .
C33 C32 C31 120.4(12) . .
C32 C33 C34 117.8(12) . .
C32 C33 C331 120.7(12) . .
C34 C33 C331 121.5(12) . .
C35 C34 C33 120.5(12) . .
C34 C35 N3 121.6(12) . .
C13 C131 C132 131(3) . .
C13 C13A C13' 105(3) . .
C33 C331 C332 114(3) . .
I3 I2 I1 175.9(2) . .

loop_
_geom_bond_atom_site_label_1
_geom_bond_atom_site_label_2
_geom_bond_distance
_geom_bond_site_symmetry_2
Cr1 N1 2.081(10) 15_545
Cr1 N1 2.081(10) .
Cr1 N3 2.125(10) .
Cr1 N3 2.125(10) 15_545
Cr1 Cr2 2.146(8) .
Cr1 Cl1 2.356(4) .
Cr1 Cr2 2.441(8) 2_655
Cr2 N4 2.025(12) .
Cr2 N4 2.025(12) 15_545
Cr2 N2 2.032(11) .
Cr2 N2 2.033(11) 2_655
Cr2 Cr1 2.441(8) 2_655
N1 C15 1.372(18) .
N1 C11 1.409(17) .
N2 C11 1.316(14) .
N2 C11 1.316(14) 16
N2 Cr2 2.032(11) 2_655
N3 C31 1.331(16) .
N3 C35 1.365(18) .
N4 C31 1.363(13) .
N4 C31 1.363(13) 2_655
N4 Cr2 2.025(12) 2_655
C11 C12 1.422(18) .
C12 C13 1.383(19) .
C13 C14 1.39(2) .
C13 C131 1.49(3) .
C13 C13A 1.51(3) .
C14 C15 1.37(2) .
C31 C32 1.420(19) .
C32 C33 1.37(2) .
C33 C34 1.39(2) .
C33 C331 1.48(2) .
C34 C35 1.36(2) .
C131 C132 1.54(4) .
C13A C13' 1.60(4) .
C331 C332 1.50(6) .
I1 I2 3.009(9) .
I2 I3 2.850(7) .
